data_7242311
loop_
_publ_author_name
'Ma, Zhi Long'
'Wang, Meng Chen'
'Shi, Jian Yun'
'Tian, Li'

_publ_section_title
;
 Three Mn(ii) metal--organic frameworks with the same chemical
 composition, but different topological structures and properties
;
_journal_issue 12
_journal_name_full CrystEngComm
_journal_page_first 2396
_journal_page_last 2403
_journal_paper_doi 10.1039/D1CE00064K
_journal_volume 23
_journal_year 2021
_chemical_formula_moiety 'C12 H8 Mn N6 O5'
_chemical_formula_sum 'C12 H8 Mn N6 O5'
_chemical_formula_weight 371.18
_space_group_crystal_system triclinic
_space_group_IT_number 2
_space_group_name_Hall '-P 1'
_space_group_name_H-M_alt 'P -1'
_atom_sites_solution_hydrogens mixed
_audit_creation_date 2020-11-10
_audit_creation_method
;
Olex2 1.2
(compiled 2015.09.30 svn.r3233 for OlexSys, GUI svn.r5103)
;
_audit_update_record
;
2021-01-14 deposited with the CCDC.	2021-02-24 downloaded from the CCDC.
;
_cell_angle_alpha 110.237(6)
_cell_angle_beta 110.252(7)
_cell_angle_gamma 103.825(6)
_cell_formula_units_Z 2
_cell_length_a 8.7592(7)
_cell_length_b 9.3448(6)
_cell_length_c 9.8941(7)
_cell_measurement_reflns_used 3219
_cell_measurement_temperature 150.00(10)
_cell_measurement_theta_max 29.2510
_cell_measurement_theta_min 2.5590
_cell_volume 651.02(11)
_computing_cell_refinement 'CrysAlisPro 1.171.40.84a (Rigaku OD, 2020)'
_computing_data_collection 'CrysAlisPro 1.171.40.84a (Rigaku OD, 2020)'
_computing_data_reduction 'CrysAlisPro 1.171.40.84a (Rigaku OD, 2020)'
_computing_molecular_graphics 'Olex2 (Dolomanov et al., 2009)'
_computing_publication_material 'Olex2 (Dolomanov et al., 2009)'
_computing_structure_refinement 'ShelXL (Sheldrick, 2015)'
_computing_structure_solution 'ShelXT (Sheldrick, 2015)'
_diffrn_ambient_environment N~2~
_diffrn_ambient_temperature 150.00(10)
_diffrn_detector 'CCD plate'
_diffrn_detector_area_resol_mean 5.2740
_diffrn_detector_type AtlasS2
_diffrn_measured_fraction_theta_full 1.000
_diffrn_measured_fraction_theta_max 1.000
_diffrn_measurement_details
;
List of Runs (angles in degrees, time in seconds):

  # Type    Start    End  Width  t~exp~   \w     \q     \k     \f   Frames
#--------------------------------------------------------------------------
  1  \w    -43.00 -17.00   1.00    7.79    --  -10.61  77.00  30.00   26
  2  \w    -58.00  32.00   1.00    7.79    --   11.40 -57.00 150.00   90
  3  \w    -16.00  66.00   1.00    7.79    --   11.40  57.00  90.00   82
  4  \w    -16.00  81.00   1.00    7.79    --   11.40  57.00 -60.00   97
;
_diffrn_measurement_device 'four-circle diffractometer'
_diffrn_measurement_device_type 'SuperNova, Dual, Cu at home/near, AtlasS2'
_diffrn_measurement_method '\w scans'
_diffrn_orient_matrix_type 'CrysAlisPro convention (1999,Acta A55,543-557)'
_diffrn_orient_matrix_UB_11 -0.0591012000
_diffrn_orient_matrix_UB_12 -0.0722729000
_diffrn_orient_matrix_UB_13 -0.0762193000
_diffrn_orient_matrix_UB_21 -0.0651356000
_diffrn_orient_matrix_UB_22 -0.0131145000
_diffrn_orient_matrix_UB_23 0.0266466000
_diffrn_orient_matrix_UB_31 -0.0346106000
_diffrn_orient_matrix_UB_32 0.0495173000
_diffrn_orient_matrix_UB_33 -0.0312995000
_diffrn_radiation_monochromator mirror
_diffrn_radiation_probe x-ray
_diffrn_radiation_type MoK\a
_diffrn_radiation_wavelength 0.71073
_diffrn_reflns_av_R_equivalents 0.0290
_diffrn_reflns_av_unetI/netI 0.0418
_diffrn_reflns_Laue_measured_fraction_full 1.000
_diffrn_reflns_Laue_measured_fraction_max 1.000
_diffrn_reflns_limit_h_max 10
_diffrn_reflns_limit_h_min -10
_diffrn_reflns_limit_k_max 11
_diffrn_reflns_limit_k_min -11
_diffrn_reflns_limit_l_max 11
_diffrn_reflns_limit_l_min -10
_diffrn_reflns_number 4625
_diffrn_reflns_point_group_measured_fraction_full 1.000
_diffrn_reflns_point_group_measured_fraction_max 1.000
_diffrn_reflns_theta_full 25.007
_diffrn_reflns_theta_max 25.007
_diffrn_reflns_theta_min 2.487
_diffrn_source 'micro-focus sealed X-ray tube'
_diffrn_source_type 'SuperNova (Mo) X-ray Source'
_exptl_absorpt_coefficient_mu 1.058
_exptl_absorpt_correction_T_max 1.00000
_exptl_absorpt_correction_T_min 0.71171
_exptl_absorpt_correction_type multi-scan
_exptl_absorpt_process_details
;
CrysAlisPro 1.171.40.84a (Rigaku Oxford Diffraction, 2020)
Empirical absorption correction using spherical harmonics,
implemented in SCALE3 ABSPACK scaling algorithm.
;
_exptl_crystal_colour colourless
_exptl_crystal_colour_primary colourless
_exptl_crystal_density_diffrn 1.894
_exptl_crystal_description block
_exptl_crystal_F_000 374
_exptl_crystal_size_max 0.2
_exptl_crystal_size_mid 0.19
_exptl_crystal_size_min 0.18
_refine_diff_density_max 0.312
_refine_diff_density_min -0.375
_refine_diff_density_rms 0.077
_refine_ls_extinction_method none
_refine_ls_goodness_of_fit_ref 1.071
_refine_ls_hydrogen_treatment mixed
_refine_ls_matrix_type full
_refine_ls_number_parameters 225
_refine_ls_number_reflns 2296
_refine_ls_number_restraints 3
_refine_ls_restrained_S_all 1.071
_refine_ls_R_factor_all 0.0355
_refine_ls_R_factor_gt 0.0290
_refine_ls_shift/su_max 0.000
_refine_ls_shift/su_mean 0.000
_refine_ls_structure_factor_coef Fsqd
_refine_ls_weighting_details 'w=1/[\s^2^(Fo^2^)+(0.0268P)^2^+0.3940P] where P=(Fo^2^+2Fc^2^)/3'
_refine_ls_weighting_scheme calc
_refine_ls_wR_factor_gt 0.0676
_refine_ls_wR_factor_ref 0.0696
_reflns_Friedel_coverage 0.000
_reflns_number_gt 2082
_reflns_number_total 2296
_reflns_threshold_expression 'I > 2\s(I)'
_cod_data_source_file d1ce00064k2.cif
_cod_data_source_block a201110a
_cod_depositor_comments 'Adding full bibliography for 7242310--7242312.cif.'
_cod_original_cell_volume 651.02(9)
_cod_database_code 7242311
_shelx_space_group_comment
;
The symmetry employed for this shelxl refinement is uniquely defined
by the following loop, which should always be used as a source of
symmetry information in preference to the above space-group names.
They are only intended as comments.
;
_reflns_odcompleteness_completeness 100.00
_reflns_odcompleteness_iscentric 1
_reflns_odcompleteness_theta 26.32
_olex2_refinement_description
;
1. Fixed Uiso
 At 1.2 times of:
  All C(H) groups
2. Restrained distances
 O5-H5B = O5-H5A
 0.85 with sigma of 0.01
 H5B-H5A
 1.37 with sigma of 0.01
3.a Aromatic/amide H refined with riding coordinates:
 C1(H1), C2(H2), C5(H5), C7(H7), C8(H8), C11(H11)
;
_shelx_shelxl_version_number 2014/7
_olex2_date_sample_data_collection 2020-11-10
_olex2_submission_special_instructions 'No special instructions were received'
_oxdiff_exptl_absorpt_empirical_details
;
Empirical correction (ABSPACK) includes:
- Absorption correction using spherical harmonics
- Frame scaling
- Detector area scaling
;
_oxdiff_exptl_absorpt_empirical_full_max 1.190
_oxdiff_exptl_absorpt_empirical_full_min 0.840

loop_
_space_group_symop_operation_xyz
'x, y, z'
'-x, -y, -z'

loop_
_atom_site_label
_atom_site_type_symbol
_atom_site_fract_x
_atom_site_fract_y
_atom_site_fract_z
_atom_site_U_iso_or_equiv
_atom_site_adp_type
_atom_site_occupancy
_atom_site_site_symmetry_order
_atom_site_calc_flag
_atom_site_refinement_flags_posn
_atom_site_refinement_flags_adp
_atom_site_refinement_flags_occupancy
_atom_site_disorder_assembly
_atom_site_disorder_group
Mn1 Mn 0.37875(4) 0.70322(4) 0.51082(4) 0.01135(12) Uani 1 1 d . . . . .
O1 O 0.21234(18) 0.44368(18) 0.32505(18) 0.0143(3) Uani 1 1 d . . . . .
O2 O 0.41992(18) 0.34197(18) 0.33263(18) 0.0137(3) Uani 1 1 d . . . . .
O3 O 0.51578(19) 0.75634(18) 0.38340(18) 0.0143(3) Uani 1 1 d . . . . .
O4 O 0.7690(2) 0.7176(2) 0.44716(19) 0.0201(4) Uani 1 1 d . . . . .
O5 O 0.5071(2) 0.9860(2) 0.6829(2) 0.0208(4) Uani 1 1 d D . . . .
N1 N -0.1494(2) 0.1870(2) 0.1596(2) 0.0123(4) Uani 1 1 d . . . . .
N2 N -0.2981(2) 0.1972(2) 0.0614(2) 0.0149(4) Uani 1 1 d . . . . .
N3 N -0.2527(2) 0.2960(2) 0.3216(2) 0.0147(4) Uani 1 1 d . . . . .
N4 N 0.8685(2) 0.6817(2) 0.2017(2) 0.0120(4) Uani 1 1 d . . . . .
N5 N 0.9481(2) 0.8511(2) 0.2707(2) 0.0207(5) Uani 1 1 d . . . . .
N6 N 1.1478(2) 0.7462(2) 0.3568(2) 0.0152(4) Uani 1 1 d . . . . .
C1 C -0.3524(3) 0.2650(3) 0.1659(3) 0.0148(5) Uani 1 1 d . . . . .
H1 H -0.4516 0.2900 0.1358 0.018 Uiso 1 1 calc R . . . .
C2 C -0.1262(3) 0.2439(3) 0.3111(3) 0.0153(5) Uani 1 1 d . . . . .
H2 H -0.0352 0.2469 0.3973 0.018 Uiso 1 1 calc R . . . .
C3 C -0.0641(3) 0.0988(3) 0.0838(3) 0.0118(5) Uani 1 1 d . . . . .
C4 C 0.1201(3) 0.1582(3) 0.1411(3) 0.0118(5) Uani 1 1 d . . . . .
C5 C 0.1781(3) 0.0536(3) 0.0525(3) 0.0128(5) Uani 1 1 d . . . . .
H5 H 0.2998 0.0881 0.0868 0.015 Uiso 1 1 calc R . . . .
C6 C 0.2614(3) 0.3278(3) 0.2810(3) 0.0116(5) Uani 1 1 d . . . . .
C7 C 1.1149(3) 0.8830(3) 0.3607(3) 0.0200(5) Uani 1 1 d . . . . .
H7 H 1.2041 0.9907 0.4227 0.024 Uiso 1 1 calc R . . . .
C8 C 0.9882(3) 0.6227(3) 0.2542(3) 0.0153(5) Uani 1 1 d . . . . .
H8 H 0.9633 0.5104 0.2232 0.018 Uiso 1 1 calc R . . . .
C9 C 0.6798(3) 0.5906(3) 0.1009(3) 0.0126(5) Uani 1 1 d . . . . .
C10 C 0.5645(3) 0.6052(3) 0.1680(3) 0.0121(5) Uani 1 1 d . . . . .
C11 C 0.3826(3) 0.5126(3) 0.0627(3) 0.0127(5) Uani 1 1 d . . . . .
H11 H 0.3020 0.5205 0.1032 0.015 Uiso 1 1 calc R . . . .
C12 C 0.6261(3) 0.7011(3) 0.3491(3) 0.0132(5) Uani 1 1 d . . . . .
H5A H 0.501(3) 1.062(2) 0.656(3) 0.026(7) Uiso 1 1 d D . . . .
H5B H 0.554(4) 1.031(3) 0.7863(13) 0.055(11) Uiso 1 1 d D . . . .

loop_
_atom_site_aniso_label
_atom_site_aniso_U_11
_atom_site_aniso_U_22
_atom_site_aniso_U_33
_atom_site_aniso_U_23
_atom_site_aniso_U_13
_atom_site_aniso_U_12
Mn1 0.00965(18) 0.0121(2) 0.01127(19) 0.00437(15) 0.00493(14) 0.00461(13)
O1 0.0120(7) 0.0119(8) 0.0168(8) 0.0042(7) 0.0062(6) 0.0061(6)
O2 0.0103(8) 0.0163(8) 0.0132(8) 0.0057(7) 0.0050(6) 0.0059(6)
O3 0.0161(8) 0.0144(8) 0.0147(8) 0.0071(7) 0.0091(7) 0.0067(6)
O4 0.0146(8) 0.0288(10) 0.0157(9) 0.0101(8) 0.0055(7) 0.0099(7)
O5 0.0264(9) 0.0148(9) 0.0164(10) 0.0078(8) 0.0057(8) 0.0070(7)
N1 0.0084(9) 0.0121(10) 0.0130(10) 0.0041(8) 0.0038(7) 0.0038(7)
N2 0.0132(9) 0.0157(10) 0.0169(10) 0.0076(8) 0.0069(8) 0.0078(8)
N3 0.0121(9) 0.0165(10) 0.0162(10) 0.0070(8) 0.0079(8) 0.0060(8)
N4 0.0092(9) 0.0128(10) 0.0117(10) 0.0052(8) 0.0039(8) 0.0037(7)
N5 0.0164(10) 0.0126(10) 0.0250(11) 0.0071(9) 0.0047(9) 0.0037(8)
N6 0.0119(9) 0.0146(10) 0.0162(10) 0.0062(8) 0.0053(8) 0.0045(8)
C1 0.0118(11) 0.0138(12) 0.0197(12) 0.0081(10) 0.0078(10) 0.0056(9)
C2 0.0124(11) 0.0191(12) 0.0142(12) 0.0073(10) 0.0060(9) 0.0070(9)
C3 0.0137(11) 0.0132(11) 0.0127(11) 0.0069(9) 0.0083(9) 0.0077(9)
C4 0.0134(11) 0.0116(11) 0.0113(11) 0.0057(9) 0.0058(9) 0.0058(8)
C5 0.0099(10) 0.0144(11) 0.0153(11) 0.0076(10) 0.0065(9) 0.0051(9)
C6 0.0136(11) 0.0132(12) 0.0098(11) 0.0068(9) 0.0059(9) 0.0058(9)
C7 0.0130(12) 0.0132(12) 0.0235(13) 0.0056(10) 0.0031(10) 0.0022(9)
C8 0.0120(11) 0.0126(12) 0.0181(12) 0.0055(10) 0.0061(10) 0.0043(9)
C9 0.0101(10) 0.0116(11) 0.0148(12) 0.0073(9) 0.0035(9) 0.0045(9)
C10 0.0133(11) 0.0119(11) 0.0135(11) 0.0077(9) 0.0059(9) 0.0067(9)
C11 0.0118(11) 0.0140(12) 0.0156(12) 0.0080(10) 0.0076(9) 0.0072(9)
C12 0.0135(11) 0.0104(11) 0.0153(12) 0.0063(9) 0.0070(10) 0.0034(9)

loop_
_atom_type_symbol
_atom_type_description
_atom_type_scat_dispersion_real
_atom_type_scat_dispersion_imag
_atom_type_scat_source
C C 0.0033 0.0016 'International Tables Vol C Tables 4.2.6.8 and 6.1.1.4'
H H 0.0000 0.0000 'International Tables Vol C Tables 4.2.6.8 and 6.1.1.4'
Mn Mn 0.3368 0.7283 'International Tables Vol C Tables 4.2.6.8 and 6.1.1.4'
N N 0.0061 0.0033 'International Tables Vol C Tables 4.2.6.8 and 6.1.1.4'
O O 0.0106 0.0060 'International Tables Vol C Tables 4.2.6.8 and 6.1.1.4'

loop_
_geom_angle_atom_site_label_1
_geom_angle_atom_site_label_2
_geom_angle_atom_site_label_3
_geom_angle
_geom_angle_site_symmetry_1
_geom_angle_site_symmetry_3
_geom_angle_publ_flag
O1 Mn1 O5 168.94(6) . . ?
O1 Mn1 N3 96.50(6) . 2_566 ?
O1 Mn1 N6 82.37(6) . 1_455 ?
O2 Mn1 O1 97.17(6) 2_666 . ?
O2 Mn1 O5 93.54(6) 2_666 . ?
O2 Mn1 N3 86.25(6) 2_666 2_566 ?
O2 Mn1 N6 174.27(6) 2_666 1_455 ?
O3 Mn1 O1 94.75(6) . . ?
O3 Mn1 O2 95.79(6) . 2_666 ?
O3 Mn1 O5 86.86(6) . . ?
O3 Mn1 N3 168.23(6) . 2_566 ?
O3 Mn1 N6 89.94(6) . 1_455 ?
N3 Mn1 O5 81.44(7) 2_566 . ?
N3 Mn1 N6 88.13(7) 2_566 1_455 ?
N6 Mn1 O5 86.70(6) 1_455 . ?
C6 O1 Mn1 127.70(13) . . ?
C6 O2 Mn1 145.23(14) . 2_666 ?
C12 O3 Mn1 130.28(13) . . ?
Mn1 O5 H5A 126.6(16) . . ?
Mn1 O5 H5B 125.3(18) . . ?
H5A O5 H5B 107.3(15) . . ?
N2 N1 C3 118.32(17) . . ?
C2 N1 N2 110.36(17) . . ?
C2 N1 C3 130.53(18) . . ?
C1 N2 N1 101.78(17) . . ?
C1 N3 Mn1 120.54(14) . 2_566 ?
C2 N3 Mn1 129.15(15) . 2_566 ?
C2 N3 C1 102.78(19) . . ?
N5 N4 C9 122.07(16) . . ?
C8 N4 N5 109.99(17) . . ?
C8 N4 C9 127.68(18) . . ?
C7 N5 N4 102.17(17) . . ?
C7 N6 Mn1 135.28(15) . 1_655 ?
C8 N6 Mn1 121.19(15) . 1_655 ?
C8 N6 C7 102.21(18) . . ?
N2 C1 N3 115.14(19) . . ?
N2 C1 H1 122.4 . . ?
N3 C1 H1 122.4 . . ?
N1 C2 N3 109.92(18) . . ?
N1 C2 H2 125.0 . . ?
N3 C2 H2 125.0 . . ?
C4 C3 N1 123.94(19) . . ?
C5 C3 N1 114.89(18) 2 . ?
C5 C3 C4 121.2(2) 2 . ?
C3 C4 C6 127.46(19) . . ?
C5 C4 C3 115.6(2) . . ?
C5 C4 C6 116.84(18) . . ?
C3 C5 C4 123.3(2) 2 . ?
C3 C5 H5 118.4 2 . ?
C4 C5 H5 118.4 . . ?
O1 C6 O2 125.7(2) . . ?
O1 C6 C4 117.86(18) . . ?
O2 C6 C4 116.12(18) . . ?
N5 C7 N6 115.1(2) . . ?
N5 C7 H7 122.5 . . ?
N6 C7 H7 122.5 . . ?
N4 C8 H8 124.7 . . ?
N6 C8 N4 110.55(19) . . ?
N6 C8 H8 124.7 . . ?
C10 C9 N4 120.5(2) . . ?
C11 C9 N4 117.79(19) 2_665 . ?
C11 C9 C10 121.70(19) 2_665 . ?
C9 C10 C11 117.3(2) . . ?
C9 C10 C12 123.86(19) . . ?
C11 C10 C12 118.5(2) . . ?
C9 C11 C10 121.0(2) 2_665 . ?
C9 C11 H11 119.5 2_665 . ?
C10 C11 H11 119.5 . . ?
O3 C12 C10 114.23(18) . . ?
O4 C12 O3 126.3(2) . . ?
O4 C12 C10 119.45(19) . . ?

loop_
_geom_bond_atom_site_label_1
_geom_bond_atom_site_label_2
_geom_bond_distance
_geom_bond_site_symmetry_2
_geom_bond_publ_flag
Mn1 O1 2.1810(15) . ?
Mn1 O2 2.1458(14) 2_666 ?
Mn1 O3 2.1148(15) . ?
Mn1 O5 2.2996(16) . ?
Mn1 N3 2.2869(19) 2_566 ?
Mn1 N6 2.2922(18) 1_455 ?
O1 C6 1.254(3) . ?
O2 Mn1 2.1457(14) 2_666 ?
O2 C6 1.258(2) . ?
O3 C12 1.288(3) . ?
O4 C12 1.223(3) . ?
O5 H5A 0.845(10) . ?
O5 H5B 0.849(10) . ?
N1 N2 1.377(2) . ?
N1 C2 1.326(3) . ?
N1 C3 1.434(3) . ?
N2 C1 1.314(3) . ?
N3 Mn1 2.2869(19) 2_566 ?
N3 C1 1.363(3) . ?
N3 C2 1.333(3) . ?
N4 N5 1.362(3) . ?
N4 C8 1.331(3) . ?
N4 C9 1.432(3) . ?
N5 C7 1.314(3) . ?
N6 Mn1 2.2923(18) 1_655 ?
N6 C7 1.366(3) . ?
N6 C8 1.324(3) . ?
C1 H1 0.9300 . ?
C2 H2 0.9300 . ?
C3 C4 1.397(3) . ?
C3 C5 1.380(3) 2 ?
C4 C5 1.391(3) . ?
C4 C6 1.522(3) . ?
C5 C3 1.380(3) 2 ?
C5 H5 0.9300 . ?
C7 H7 0.9300 . ?
C8 H8 0.9300 . ?
C9 C10 1.395(3) . ?
C9 C11 1.380(3) 2_665 ?
C10 C11 1.394(3) . ?
C10 C12 1.514(3) . ?
C11 C9 1.380(3) 2_665 ?
C11 H11 0.9300 . ?

loop_
_geom_torsion_atom_site_label_1
_geom_torsion_atom_site_label_2
_geom_torsion_atom_site_label_3
_geom_torsion_atom_site_label_4
_geom_torsion
_geom_torsion_site_symmetry_1
_geom_torsion_site_symmetry_2
_geom_torsion_site_symmetry_3
_geom_torsion_site_symmetry_4
_geom_torsion_publ_flag
Mn1 O1 C6 O2 -3.0(3) . . . . ?
Mn1 O1 C6 C4 -176.64(13) . . . . ?
Mn1 O2 C6 O1 103.9(3) 2_666 . . . ?
Mn1 O2 C6 C4 -82.3(3) 2_666 . . . ?
Mn1 O3 C12 O4 -60.4(3) . . . . ?
Mn1 O3 C12 C10 118.50(18) . . . . ?
Mn1 N3 C1 N2 -151.77(15) 2_566 . . . ?
Mn1 N3 C2 N1 149.32(15) 2_566 . . . ?
Mn1 N6 C7 N5 -165.37(17) 1_655 . . . ?
Mn1 N6 C8 N4 168.39(14) 1_655 . . . ?
N1 N2 C1 N3 -1.2(2) . . . . ?
N1 C3 C4 C5 179.1(2) . . . . ?
N1 C3 C4 C6 -5.5(3) . . . . ?
N2 N1 C2 N3 -1.1(2) . . . . ?
N2 N1 C3 C4 134.7(2) . . . . ?
N2 N1 C3 C5 -45.9(3) . . . 2 ?
N4 N5 C7 N6 -1.1(3) . . . . ?
N4 C9 C10 C11 -179.87(18) . . . . ?
N4 C9 C10 C12 -6.2(3) . . . . ?
N5 N4 C8 N6 -0.2(3) . . . . ?
N5 N4 C9 C10 -68.0(3) . . . . ?
N5 N4 C9 C11 112.8(2) . . . 2_665 ?
C1 N3 C2 N1 0.4(2) . . . . ?
C2 N1 N2 C1 1.4(2) . . . . ?
C2 N1 C3 C4 -56.5(3) . . . . ?
C2 N1 C3 C5 122.9(2) . . . 2 ?
C2 N3 C1 N2 0.6(3) . . . . ?
C3 N1 N2 C1 172.30(18) . . . . ?
C3 N1 C2 N3 -170.6(2) . . . . ?
C3 C4 C5 C3 0.3(4) . . . 2 ?
C3 C4 C6 O1 -19.7(3) . . . . ?
C3 C4 C6 O2 166.1(2) . . . . ?
C5 C3 C4 C5 -0.3(3) 2 . . . ?
C5 C3 C4 C6 175.1(2) 2 . . . ?
C5 C4 C6 O1 155.7(2) . . . . ?
C5 C4 C6 O2 -18.6(3) . . . . ?
C6 C4 C5 C3 -175.6(2) . . . 2 ?
C7 N6 C8 N4 -0.4(3) . . . . ?
C8 N4 N5 C7 0.8(3) . . . . ?
C8 N4 C9 C10 105.5(3) . . . . ?
C8 N4 C9 C11 -73.7(3) . . . 2_665 ?
C8 N6 C7 N5 0.9(3) . . . . ?
C9 N4 N5 C7 175.3(2) . . . . ?
C9 N4 C8 N6 -174.3(2) . . . . ?
C9 C10 C11 C9 0.7(3) . . . 2_665 ?
C9 C10 C12 O3 154.0(2) . . . . ?
C9 C10 C12 O4 -27.0(3) . . . . ?
C11 C9 C10 C11 -0.7(3) 2_665 . . . ?
C11 C9 C10 C12 173.0(2) 2_665 . . . ?
C11 C10 C12 O3 -32.4(3) . . . . ?
C11 C10 C12 O4 146.6(2) . . . . ?
C12 C10 C11 C9 -173.31(19) . . . 2_665 ?
